data_1539629
loop_
_publ_author_name
'Baranova, R.V.'

_publ_section_title
;
 Electron-diffraction determination of the crystal structure of the
 hexagonal beta I phase in the Cu-Te system
;
_journal_name_full 'Soviet Physics, Crystallography (= Kristallografiya)'
_journal_page_first 221
_journal_page_last 227
_journal_volume 12
_journal_year 1967
_chemical_formula_sum 'Cu7 Te4'
_space_group_IT_number 156
_symmetry_space_group_name_Hall 'P 3 -2"'
_symmetry_space_group_name_H-M 'P 3 m 1'
_cell_angle_alpha 90
_cell_angle_beta 90
_cell_angle_gamma 120
_cell_formula_units_Z 2
_cell_length_a 8.28
_cell_length_b 8.28
_cell_length_c 7.22
_cell_volume 428.675
_citation_journal_id_ASTM SPHCA6
_cod_data_source_file Baranova_SPHCA6_1967_1311.cif
_cod_data_source_block Cu7Te4
_cod_original_cell_volume 428.6753
_cod_database_code 1539629

loop_
_symmetry_equiv_pos_as_xyz
x,y,z
-y,x-y,z
-x+y,-x,z
-y,-x,z
x,x-y,z
-x+y,y,z

loop_
_atom_site_label
_atom_site_type_symbol
_atom_site_fract_x
_atom_site_fract_y
_atom_site_fract_z
_atom_site_occupancy
_atom_site_U_iso_or_equiv
Te1 Te 0 0 0.942 1 0.0
Cu4 Cu 0.188 0.812 0.52 1 0.0
Te2 Te 0 0 0.346 1 0.0
Cu3 Cu 0.812 0.188 0.447 1 0.0
Cu5 Cu 0.812 0.188 0.862 1 0.0
Te4 Te 0.506 0.494 0.715 1 0.0
Cu6 Cu 0.188 0.812 0.923 1 0.0
Cu1 Cu 0.3333 0.6667 0.168 1 0.0
Cu2 Cu 0.6667 0.3333 0.018 1 0.0
Te3 Te 0.506 0.494 0.319 1 0.0
